data_2212551
loop_
_publ_author_name
'Samantha J. Shanley'
'Christopher J. Scholfield'
'Simon J. Coles'
'David J. Watkin'
'Delphine S. Fischer'

_publ_section_title
;
 4-Nitrobenzyl
 5-oxo-2-(2-oxopiperidin-1-yl)tetrahydrofuran-2-carboxylate
;
_journal_coeditor_code FL2103
_journal_issue 3
_journal_name_full 'Acta Crystallographica Section E'
_journal_page_first o1523
_journal_page_last o1525
_journal_paper_doi 10.1107/S1600536807008720
_journal_volume 63
_journal_year 2007
_chemical_formula_iupac 'C17 H18 N2 O7'
_chemical_formula_moiety 'C17 H18 N2 O7'
_chemical_formula_sum 'C17 H18 N2 O7'
_chemical_formula_weight 362.34
_chemical_name_systematic
;
4-Nitrobenzyl 5-oxo-2-(2-oxopiperidin-1-yl)tetrahydrofuran-2-carboxylate
;
_space_group_IT_number 2
_symmetry_cell_setting triclinic
_symmetry_space_group_name_Hall '-P 1'
_symmetry_space_group_name_H-M 'P -1'
_atom_sites_solution_hydrogens geom
_atom_sites_solution_primary direct
_cell_angle_alpha 88.416(3)
_cell_angle_beta 82.933(3)
_cell_angle_gamma 89.663(7)
_cell_formula_units_Z 4
_cell_length_a 9.2366(9)
_cell_length_b 12.0658(10)
_cell_length_c 15.0535(15)
_cell_measurement_reflns_used 5599
_cell_measurement_temperature 200(2)
_cell_measurement_theta_max 27
_cell_measurement_theta_min 5
_cell_volume 1664.3(3)
_computing_cell_refinement 'DENZO and SCALEPACK (Otwinowski & Minor, 1997)'
_computing_data_collection 'COLLECT (Nonius, 2001)'
_computing_data_reduction 'DENZO and SCALEPACK'
_computing_molecular_graphics 'CAMERON (Watkin <i>et al.</i>,  1996)'
_computing_publication_material CRYSTALS
_computing_structure_refinement 'CRYSTALS (Betteridge <i>et al.</i>,  2003)'
_computing_structure_solution 'SIR92 (Altomare <i>et al.</i>,  1994)'
_diffrn_measured_fraction_theta_full 0.976
_diffrn_measured_fraction_theta_max 0.951
_diffrn_measurement_device_type 'Nonius KappaCCD area-detector'
_diffrn_measurement_method \w
_diffrn_radiation_monochromator graphite
_diffrn_radiation_type 'Mo K\a'
_diffrn_radiation_wavelength 0.71073
_diffrn_reflns_av_R_equivalents 0.067
_diffrn_reflns_limit_h_max 9
_diffrn_reflns_limit_h_min -12
_diffrn_reflns_limit_k_max 16
_diffrn_reflns_limit_k_min -16
_diffrn_reflns_limit_l_max 20
_diffrn_reflns_limit_l_min -20
_diffrn_reflns_number 30982
_diffrn_reflns_theta_full 25.192
_diffrn_reflns_theta_max 29.293
_diffrn_reflns_theta_min 2.960
_diffrn_standards_number 0
_exptl_absorpt_coefficient_mu 0.114
_exptl_absorpt_correction_T_max 1.00
_exptl_absorpt_correction_T_min 0.82
_exptl_absorpt_correction_type multi-scan
_exptl_absorpt_process_details '(SADABS; Sheldrick, 2003)'
_exptl_crystal_colour colourless
_exptl_crystal_density_diffrn 1.446
_exptl_crystal_density_method 'not measured'
_exptl_crystal_description plate
_exptl_crystal_F_000 760
_exptl_crystal_size_max 0.65
_exptl_crystal_size_mid 0.08
_exptl_crystal_size_min 0.03
_refine_diff_density_max 0.88
_refine_diff_density_min -0.55
_refine_ls_extinction_method none
_refine_ls_goodness_of_fit_ref 1.0149
_refine_ls_hydrogen_treatment constr
_refine_ls_matrix_type full
_refine_ls_number_parameters 489
_refine_ls_number_reflns 8640
_refine_ls_number_restraints 60
_refine_ls_R_factor_all 0.1356
_refine_ls_R_factor_gt 0.1355
_refine_ls_shift/su_max 0.000171
_refine_ls_structure_factor_coef Fsqd
_refine_ls_weighting_details 'w = 1/[\s^2^(F^2^) + (0.14P)^2^ + 4.3P], where P=[max(Fo^2^,0) + 2Fc^2^]/3'
_refine_ls_weighting_scheme calc
_refine_ls_wR_factor_all 0.3105
_refine_ls_wR_factor_gt 0.3102
_refine_ls_wR_factor_ref 0.3102
_reflns_number_gt 8640
_reflns_number_total 8658
_reflns_threshold_expression I>-3\s(I)
_cod_data_source_file fl2103.cif
_cod_data_source_block 2
_cod_database_code 2212551
_cod_database_fobs_code 2212551

loop_
_symmetry_equiv_pos_as_xyz
x,y,z
-x,-y,-z

loop_
_atom_site_type_symbol
_atom_site_label
_atom_site_fract_x
_atom_site_fract_y
_atom_site_fract_z
_atom_site_U_iso_or_equiv
_atom_site_adp_type
_atom_site_occupancy
_atom_site_disorder_assembly
_atom_site_disorder_group
C C104 1.1211(5) 1.1478(3) 0.3709(3) 0.0302 Uani 1.0000 . .
C C126 1.1137(5) 1.2094(3) 0.2928(3) 0.0342 Uani 1.0000 . .
C C125 1.0633(5) 1.1573(3) 0.2220(3) 0.0314 Uani 1.0000 . .
C C107 1.0230(4) 1.0467(3) 0.2283(2) 0.0256 Uani 1.0000 . .
C C106 1.0328(5) 0.9877(3) 0.3086(3) 0.0335 Uani 1.0000 . .
C C105 1.0818(5) 1.0383(3) 0.3799(3) 0.0346 Uani 1.0000 . .
C C108 0.9688(5) 0.9961(3) 0.1490(3) 0.0288 Uani 1.0000 . .
O O109 0.9525(3) 0.8785(2) 0.16551(18) 0.0279 Uani 1.0000 . .
C C110 0.8977(4) 0.8250(3) 0.1015(3) 0.0269 Uani 1.0000 . .
O O124 0.8672(3) 0.8660(2) 0.0324(2) 0.0328 Uani 1.0000 . .
C C111 0.9033(4) 0.6984(3) 0.1178(2) 0.0257 Uani 1.0000 . .
N N112 0.8532(4) 0.6651(3) 0.2090(2) 0.0291 Uani 1.0000 . .
C C113 0.7255(5) 0.7145(4) 0.2461(3) 0.0319 Uani 1.0000 . .
C C115 0.6619(6) 0.6772(5) 0.3391(3) 0.0448 Uani 1.0000 . .
C C116 0.6997(7) 0.5576(6) 0.3637(4) 0.0614 Uani 1.0000 . .
C C117 0.8603(7) 0.5442(6) 0.3454(4) 0.0628 Uani 1.0000 . .
C C118 0.9129(6) 0.5628(4) 0.2466(3) 0.0419 Uani 1.0000 . .
O O114 0.6694(4) 0.7894(3) 0.2053(2) 0.0386 Uani 1.0000 . .
C C122 1.0584(4) 0.6620(3) 0.0798(3) 0.0288 Uani 1.0000 . .
C C121 1.0447(5) 0.6530(4) -0.0199(3) 0.0330 Uani 1.0000 . .
C C120 0.8875(5) 0.6341(3) -0.0234(3) 0.0283 Uani 1.0000 . .
O O119 0.8094(3) 0.6504(2) 0.05860(18) 0.0279 Uani 1.0000 . .
O O123 0.8271(4) 0.6076(3) -0.0857(2) 0.0375 Uani 1.0000 . .
N N101 1.1773(5) 1.1992(3) 0.4472(3) 0.0409 Uani 1.0000 . .
O O102 1.1686(6) 1.1484(3) 0.5184(2) 0.0643 Uani 1.0000 . .
O O103 1.2341(5) 1.2893(3) 0.4362(3) 0.0591 Uani 1.0000 . .
H H1261 1.1419 1.2839 0.2888 0.0420 Uiso 1.0000 . .
H H1251 1.0573 1.1978 0.1686 0.0397 Uiso 1.0000 . .
H H1061 1.0059 0.9130 0.3137 0.0389 Uiso 1.0000 . .
H H1051 1.0887 0.9987 0.4339 0.0407 Uiso 1.0000 . .
H H1081 1.0372 1.0117 0.0949 0.0362 Uiso 1.0000 . .
H H1082 0.8747 1.0286 0.1392 0.0363 Uiso 1.0000 . .
H H1151 0.6985 0.7249 0.3810 0.0544 Uiso 1.0000 . .
H H1152 0.5563 0.6844 0.3419 0.0539 Uiso 1.0000 . .
H H1161 0.6666 0.5423 0.4259 0.0742 Uiso 1.0000 . .
H H1162 0.6542 0.5072 0.3255 0.0742 Uiso 1.0000 . .
H H1171 0.9070 0.5985 0.3793 0.0746 Uiso 1.0000 . .
H H1172 0.8886 0.4690 0.3638 0.0742 Uiso 1.0000 . .
H H1181 1.0187 0.5673 0.2399 0.0527 Uiso 1.0000 . .
H H1182 0.8820 0.5021 0.2108 0.0529 Uiso 1.0000 . .
H H1221 1.1311 0.7158 0.0923 0.0354 Uiso 1.0000 . .
H H1222 1.0844 0.5895 0.1045 0.0354 Uiso 1.0000 . .
H H1211 1.0713 0.7230 -0.0504 0.0403 Uiso 1.0000 . .
H H1212 1.1019 0.5952 -0.0493 0.0402 Uiso 1.0000 . .
N N1 0.1649(5) 0.7142(3) 0.4458(3) 0.0460 Uani 1.0000 . .
O O2 0.0978(6) 0.6609(3) 0.5068(3) 0.0647 Uani 1.0000 . .
O O3 0.1849(7) 0.8156(3) 0.4474(3) 0.0775 Uani 1.0000 . .
C C4 0.2346(5) 0.6562(3) 0.3672(3) 0.0330 Uani 1.0000 . .
C C5 0.2574(5) 0.5439(3) 0.3747(3) 0.0336 Uani 1.0000 . .
C C6 0.3308(5) 0.4893(3) 0.3028(3) 0.0305 Uani 1.0000 . .
C C7 0.3788(4) 0.5476(3) 0.2239(3) 0.0257 Uani 1.0000 . .
C C8 0.4643(5) 0.4938(3) 0.1450(3) 0.0277 Uani 1.0000 . .
O O9 0.4762(3) 0.3770(2) 0.16513(18) 0.0277 Uani 1.0000 . .
C C10 0.5603(4) 0.3223(3) 0.1028(3) 0.0258 Uani 1.0000 . .
C C11 0.5518(4) 0.1965(3) 0.1211(2) 0.0248 Uani 1.0000 . .
N N12 0.5677(4) 0.1641(3) 0.2127(2) 0.0302 Uani 1.0000 . .
C C13 0.6698(5) 0.2216(4) 0.2520(3) 0.0334 Uani 1.0000 . .
O O14 0.7412(4) 0.2956(3) 0.2108(2) 0.0400 Uani 1.0000 . .
C C15 0.6893(6) 0.1921(5) 0.3482(3) 0.0478 Uani 1.0000 . .
C C18 0.5015(6) 0.0592(4) 0.2490(3) 0.0427 Uani 1.0000 . .
O O19 0.6692(3) 0.1476(2) 0.06104(18) 0.0276 Uani 1.0000 . .
C C20 0.6230(5) 0.1312(3) -0.0202(3) 0.0294 Uani 1.0000 . .
C C21 0.4627(5) 0.1489(4) -0.0147(3) 0.0313 Uani 1.0000 . .
C C22 0.4120(4) 0.1582(3) 0.0856(3) 0.0286 Uani 1.0000 . .
O O23 0.7076(4) 0.1051(2) -0.0832(2) 0.0359 Uani 1.0000 . .
O O24 0.6195(3) 0.3617(2) 0.03365(19) 0.0327 Uani 1.0000 . .
C C25 0.3497(5) 0.6606(3) 0.2169(3) 0.0312 Uani 1.0000 . .
C C26 0.2788(5) 0.7162(3) 0.2889(3) 0.0339 Uani 1.0000 . .
H H51 0.2240 0.5056 0.4272 0.0402 Uiso 1.0000 . .
H H61 0.3497 0.4129 0.3072 0.0378 Uiso 1.0000 . .
H H81 0.5602 0.5257 0.1337 0.0337 Uiso 1.0000 . .
H H82 0.4147 0.5053 0.0926 0.0338 Uiso 1.0000 . .
H H151 0.6517 0.2522 0.3854 0.0593 Uiso 1.0000 . .
H H152 0.7927 0.1851 0.3541 0.0590 Uiso 1.0000 . .
H H181 0.3961 0.0634 0.2505 0.0510 Uiso 1.0000 . .
H H182 0.5372 0.0004 0.2092 0.0509 Uiso 1.0000 . .
H H211 0.4447 0.2178 -0.0471 0.0391 Uiso 1.0000 . .
H H212 0.4182 0.0880 -0.0411 0.0391 Uiso 1.0000 . .
H H221 0.3799 0.0861 0.1112 0.0356 Uiso 1.0000 . .
H H222 0.3329 0.2112 0.0982 0.0361 Uiso 1.0000 . .
H H251 0.3793 0.6992 0.1622 0.0386 Uiso 1.0000 . .
H H261 0.2623 0.7928 0.2854 0.0420 Uiso 1.0000 . .
C C160 0.5793(10) 0.1121(7) 0.3972(5) 0.0516 Uani 0.665(9) 1 1
C C170 0.5749(11) 0.0176(6) 0.3322(5) 0.0507 Uani 0.665(9) 1 1
H H1601 0.6095 0.0865 0.4538 0.0612 Uiso 0.665(9) 1 1
H H1602 0.4848 0.1484 0.4069 0.0610 Uiso 0.665(9) 1 1
H H1701 0.5180 -0.0429 0.3617 0.0603 Uiso 0.665(9) 1 1
H H1702 0.6728 -0.0078 0.3134 0.0598 Uiso 0.665(9) 1 1
C C161 0.6519(17) 0.0660(9) 0.3702(11) 0.0518 Uani 0.335(9) 1 2
C C171 0.4986(17) 0.0390(14) 0.3510(7) 0.0480 Uani 0.335(9) 1 2
H H1611 0.6604 0.0496 0.4328 0.0620 Uiso 0.335(9) 1 2
H H1612 0.7201 0.0200 0.3329 0.0621 Uiso 0.335(9) 1 2
H H1711 0.4286 0.0882 0.3835 0.0570 Uiso 0.335(9) 1 2
H H1712 0.4735 -0.0372 0.3679 0.0572 Uiso 0.335(9) 1 2

loop_
_atom_site_aniso_label
_atom_site_aniso_U_11
_atom_site_aniso_U_22
_atom_site_aniso_U_33
_atom_site_aniso_U_12
_atom_site_aniso_U_13
_atom_site_aniso_U_23
C104 0.035(2) 0.0268(18) 0.0280(19) -0.0041(15) 0.0014(15) -0.0066(15)
C126 0.041(2) 0.0238(18) 0.037(2) -0.0074(16) -0.0013(18) 0.0004(16)
C125 0.040(2) 0.0257(18) 0.0279(19) -0.0029(16) -0.0048(16) 0.0083(15)
C107 0.0291(19) 0.0231(17) 0.0235(17) 0.0031(13) 0.0007(14) 0.0024(13)
C106 0.051(3) 0.0188(17) 0.031(2) -0.0022(16) -0.0066(18) 0.0055(15)
C105 0.050(3) 0.0257(19) 0.0271(19) -0.0020(17) -0.0012(17) -0.0011(15)
C108 0.038(2) 0.0202(16) 0.0281(19) -0.0021(14) -0.0057(16) 0.0036(14)
O109 0.0368(16) 0.0221(12) 0.0255(13) -0.0021(10) -0.0076(11) 0.0023(10)
C110 0.0243(19) 0.0300(18) 0.0262(18) -0.0011(14) -0.0024(14) 0.0032(14)
O124 0.0407(17) 0.0284(14) 0.0307(15) -0.0028(12) -0.0123(12) 0.0069(11)
C111 0.0273(19) 0.0265(17) 0.0236(17) -0.0026(14) -0.0057(14) 0.0012(14)
N112 0.0368(19) 0.0272(16) 0.0236(15) -0.0036(13) -0.0064(13) 0.0048(12)
C113 0.031(2) 0.039(2) 0.0256(19) -0.0077(16) -0.0051(15) 0.0020(16)
C115 0.039(3) 0.066(3) 0.029(2) -0.005(2) -0.0027(18) 0.005(2)
C116 0.056(3) 0.081(4) 0.047(3) -0.018(3) -0.010(3) 0.029(3)
C117 0.060(4) 0.079(4) 0.047(3) -0.004(3) -0.006(3) 0.036(3)
C118 0.052(3) 0.038(2) 0.037(2) -0.002(2) -0.010(2) 0.0157(19)
O114 0.0356(17) 0.0427(17) 0.0361(16) 0.0034(13) -0.0004(13) 0.0035(13)
C122 0.028(2) 0.0312(19) 0.0280(19) 0.0028(15) -0.0081(15) 0.0009(15)
C121 0.031(2) 0.037(2) 0.030(2) 0.0030(16) -0.0049(16) 0.0012(16)
C120 0.038(2) 0.0206(16) 0.0264(18) -0.0007(14) -0.0058(15) 0.0016(14)
O119 0.0269(14) 0.0293(13) 0.0281(14) -0.0042(10) -0.0061(11) 0.0014(11)
O123 0.0428(18) 0.0380(16) 0.0338(16) -0.0021(13) -0.0123(13) -0.0028(13)
N101 0.057(3) 0.0347(19) 0.0304(19) -0.0113(17) -0.0030(17) -0.0016(15)
O102 0.111(4) 0.051(2) 0.0343(19) -0.029(2) -0.021(2) 0.0071(16)
O103 0.090(3) 0.041(2) 0.048(2) -0.027(2) -0.017(2) 0.0016(16)
N1 0.065(3) 0.042(2) 0.033(2) 0.023(2) -0.0112(19) -0.0071(17)
O2 0.096(3) 0.057(2) 0.0348(19) 0.013(2) 0.016(2) -0.0009(17)
O3 0.142(5) 0.038(2) 0.052(2) 0.026(2) -0.004(3) -0.0106(18)
C4 0.044(2) 0.0278(19) 0.0278(19) 0.0083(16) -0.0061(17) -0.0037(15)
C5 0.046(3) 0.0283(19) 0.0253(19) 0.0010(17) 0.0015(17) 0.0018(15)
C6 0.041(2) 0.0206(17) 0.0288(19) 0.0016(15) -0.0021(16) 0.0010(14)
C7 0.0268(19) 0.0237(17) 0.0272(18) -0.0021(13) -0.0066(14) 0.0017(14)
C8 0.035(2) 0.0193(16) 0.0277(18) 0.0001(14) 0.0015(15) 0.0014(14)
O9 0.0320(15) 0.0224(12) 0.0274(13) 0.0021(10) 0.0010(11) 0.0011(10)
C10 0.0269(19) 0.0241(17) 0.0265(18) -0.0001(13) -0.0036(14) 0.0013(14)
C11 0.0281(19) 0.0241(17) 0.0215(17) 0.0019(13) 0.0002(13) 0.0011(13)
N12 0.042(2) 0.0237(15) 0.0242(16) 0.0008(13) -0.0041(14) 0.0044(12)
C13 0.035(2) 0.034(2) 0.030(2) 0.0067(16) -0.0052(16) 0.0029(16)
O14 0.0377(18) 0.0494(19) 0.0343(16) -0.0076(14) -0.0120(13) 0.0063(14)
C15 0.051(3) 0.063(3) 0.030(2) -0.004(2) -0.0130(19) 0.010(2)
C18 0.059(3) 0.032(2) 0.035(2) -0.0019(19) 0.000(2) 0.0128(17)
O19 0.0279(14) 0.0290(13) 0.0259(13) 0.0048(10) -0.0030(10) -0.0012(10)
C20 0.043(2) 0.0185(16) 0.0262(18) -0.0022(14) -0.0023(16) 0.0042(14)
C21 0.031(2) 0.035(2) 0.0289(19) -0.0006(16) -0.0072(15) 0.0010(16)
C22 0.028(2) 0.0272(18) 0.0294(19) -0.0018(14) 0.0000(15) 0.0025(15)
O23 0.0420(18) 0.0325(15) 0.0309(15) 0.0018(12) 0.0054(13) -0.0014(12)
O24 0.0388(17) 0.0288(14) 0.0284(14) 0.0001(12) 0.0025(12) 0.0069(11)
C25 0.039(2) 0.0276(19) 0.0270(19) 0.0011(16) -0.0061(16) 0.0048(15)
C26 0.039(2) 0.0237(18) 0.040(2) 0.0069(16) -0.0107(18) 0.0008(16)
C160 0.062(4) 0.063(4) 0.028(3) -0.003(3) 0.000(3) 0.009(3)
C170 0.070(4) 0.044(3) 0.035(3) -0.001(3) -0.001(3) 0.015(2)
C161 0.061(5) 0.064(4) 0.030(4) -0.001(4) -0.006(4) 0.015(4)
C171 0.062(5) 0.043(4) 0.036(3) -0.001(4) -0.002(4) 0.016(4)

loop_
_atom_type_symbol
_atom_type_scat_dispersion_real
_atom_type_scat_dispersion_imag
_atom_type_scat_source
C 0.0033 0.0016 'International Tables Vol C 4.2.6.8 and 6.1.1.4'
H 0.0000 0.0000 'International Tables Vol C 4.2.6.8 and 6.1.1.4'
N 0.0061 0.0033 'International Tables Vol C 4.2.6.8 and 6.1.1.4'
O 0.0106 0.0060 'International Tables Vol C 4.2.6.8 and 6.1.1.4'

loop_
_geom_angle_atom_site_label_1
_geom_angle_atom_site_label_2
_geom_angle_atom_site_label_3
_geom_angle
_geom_angle_publ_flag
C126 C104 C105 122.6(4) no
C126 C104 N101 119.6(4) no
C105 C104 N101 117.8(4) no
C104 C126 C125 117.8(4) no
C104 C126 H1261 120.5 no
C125 C126 H1261 121.7 no
C126 C125 C107 121.4(4) no
C126 C125 H1251 119.0 no
C107 C125 H1251 119.6 no
C125 C107 C106 118.8(4) no
C125 C107 C108 118.4(3) no
C106 C107 C108 122.8(3) no
C107 C106 C105 120.7(4) no
C107 C106 H1061 119.6 no
C105 C106 H1061 119.7 no
C106 C105 C104 118.8(4) no
C106 C105 H1051 120.8 no
C104 C105 H1051 120.4 no
C107 C108 O109 109.0(3) no
C107 C108 H1081 110.0 no
O109 C108 H1081 110.8 no
C107 C108 H1082 110.0 no
O109 C108 H1082 109.6 no
H1081 C108 H1082 107.4 no
C108 O109 C110 114.6(3) no
O109 C110 O124 125.6(4) no
O109 C110 C111 111.3(3) no
O124 C110 C111 122.2(4) no
C110 C111 N112 112.9(3) no
C110 C111 C122 105.9(3) no
N112 C111 C122 117.1(3) no
C110 C111 O119 106.4(3) no
N112 C111 O119 109.4(3) no
C122 C111 O119 104.4(3) no
C111 N112 C113 115.6(3) no
C111 N112 C118 118.9(4) no
C113 N112 C118 123.1(4) no
N112 C113 C115 118.1(4) no
N112 C113 O114 120.4(4) no
C115 C113 O114 121.5(4) no
C113 C115 C116 114.1(5) no
C113 C115 H1151 108.1 no
C116 C115 H1151 108.2 no
C113 C115 H1152 106.8 no
C116 C115 H1152 109.1 no
H1151 C115 H1152 110.6 no
C115 C116 C117 108.0(5) no
C115 C116 H1161 109.7 no
C117 C116 H1161 110.7 no
C115 C116 H1162 109.2 no
C117 C116 H1162 108.2 no
H1161 C116 H1162 110.8 no
C116 C117 C118 111.2(5) no
C116 C117 H1171 108.9 no
C118 C117 H1171 108.6 no
C116 C117 H1172 110.0 no
C118 C117 H1172 108.9 no
H1171 C117 H1172 109.3 no
C117 C118 N112 112.8(5) no
C117 C118 H1181 107.8 no
N112 C118 H1181 109.2 no
C117 C118 H1182 111.3 no
N112 C118 H1182 105.7 no
H1181 C118 H1182 110.0 no
C111 C122 C121 102.0(3) no
C111 C122 H1221 111.3 no
C121 C122 H1221 113.5 no
C111 C122 H1222 112.0 no
C121 C122 H1222 109.8 no
H1221 C122 H1222 108.3 no
C122 C121 C120 104.5(3) no
C122 C121 H1211 109.5 no
C120 C121 H1211 108.3 no
C122 C121 H1212 114.8 no
C120 C121 H1212 110.7 no
H1211 C121 H1212 108.8 no
C121 C120 O119 110.6(3) no
C121 C120 O123 128.8(4) no
O119 C120 O123 120.5(4) no
C111 O119 C120 109.5(3) no
C104 N101 O102 118.9(4) no
C104 N101 O103 118.8(4) no
O102 N101 O103 122.2(4) no
O2 N1 O3 123.7(4) no
O2 N1 C4 119.1(4) no
O3 N1 C4 117.0(4) no
N1 C4 C5 118.6(4) no
N1 C4 C26 119.4(4) no
C5 C4 C26 122.0(4) no
C4 C5 C6 119.2(4) no
C4 C5 H51 120.1 no
C6 C5 H51 120.7 no
C5 C6 C7 120.1(4) no
C5 C6 H61 120.4 no
C7 C6 H61 119.5 no
C6 C7 C8 122.5(3) no
C6 C7 C25 119.6(4) no
C8 C7 C25 117.8(3) no
C7 C8 O9 108.5(3) no
C7 C8 H81 110.0 no
O9 C8 H81 109.5 no
C7 C8 H82 109.6 no
O9 C8 H82 110.0 no
H81 C8 H82 109.1 no
C8 O9 C10 113.8(3) no
O9 C10 C11 111.4(3) no
O9 C10 O24 125.7(3) no
C11 C10 O24 122.1(3) no
C10 C11 N12 113.6(3) no
C10 C11 O19 106.4(3) no
N12 C11 O19 109.6(3) no
C10 C11 C22 105.9(3) no
N12 C11 C22 116.3(3) no
O19 C11 C22 104.2(3) no
C11 N12 C13 116.0(3) no
C11 N12 C18 118.4(3) no
C13 N12 C18 124.0(3) no
N12 C13 O14 120.8(4) no
N12 C13 C15 118.2(4) no
O14 C13 C15 121.0(4) no
C13 C15 H151 108.6 no
C13 C15 H152 109.7 no
H151 C15 H152 107.1 no
C13 C15 C160 116.3(5) no
H151 C15 C160 91.5 no
H152 C15 C160 120.9 no
C13 C15 H151 108.6 no
C13 C15 H152 109.7 no
H151 C15 H152 107.1 no
C13 C15 C161 110.5(7) no
H151 C15 C161 124.0 no
H152 C15 C161 95.6 no
N12 C18 H181 109.7 no
N12 C18 H182 108.2 no
H181 C18 H182 108.2 no
N12 C18 C170 110.4(5) no
H181 C18 C170 121.7 no
H182 C18 C170 97.2 no
N12 C18 H181 109.7 no
N12 C18 H182 108.2 no
H181 C18 H182 108.2 no
N12 C18 C171 115.9(7) no
H181 C18 C171 95.0 no
H182 C18 C171 118.7 no
C11 O19 C20 109.7(3) no
O19 C20 C21 110.2(3) no
O19 C20 O23 120.7(4) no
C21 C20 O23 129.1(4) no
C20 C21 C22 104.5(3) no
C20 C21 H211 108.5 no
C22 C21 H211 111.1 no
C20 C21 H212 109.9 no
C22 C21 H212 112.9 no
H211 C21 H212 109.6 no
C11 C22 C21 101.9(3) no
C11 C22 H221 111.6 no
C21 C22 H221 110.1 no
C11 C22 H222 111.6 no
C21 C22 H222 112.9 no
H221 C22 H222 108.7 no
C7 C25 C26 120.6(4) no
C7 C25 H251 119.2 no
C26 C25 H251 120.2 no
C4 C26 C25 118.4(4) no
C4 C26 H261 120.5 no
C25 C26 H261 121.1 no
C15 C160 C170 103.8(6) no
C15 C160 H1601 111.2 no
C170 C160 H1601 111.8 no
C15 C160 H1602 109.1 no
C170 C160 H1602 110.2 no
H1601 C160 H1602 110.5 no
C160 C170 C18 109.5(6) no
C160 C170 H1701 109.4 no
C18 C170 H1701 108.9 no
C160 C170 H1702 109.6 no
C18 C170 H1702 110.0 no
H1701 C170 H1702 109.5 no
C15 C161 C171 111.2(10) no
C15 C161 H1611 109.3 no
C171 C161 H1611 109.4 no
C15 C161 H1612 109.2 no
C171 C161 H1612 108.2 no
H1611 C161 H1612 109.5 no
C18 C171 C161 104.8(10) no
C18 C171 H1711 110.4 no
C161 C171 H1711 110.0 no
C18 C171 H1712 111.0 no
C161 C171 H1712 111.2 no
H1711 C171 H1712 109.3 no

loop_
_geom_bond_atom_site_label_1
_geom_bond_atom_site_label_2
_geom_bond_distance
_geom_bond_publ_flag
C104 C126 1.382(6) no
C104 C105 1.371(5) no
C104 N101 1.471(5) no
C126 C125 1.383(6) no
C126 H1261 0.935 no
C125 C107 1.385(5) no
C125 H1251 0.937 no
C107 C106 1.398(5) no
C107 C108 1.496(5) no
C106 C105 1.375(6) no
C106 H1061 0.934 no
C105 H1051 0.940 no
C108 O109 1.439(4) no
C108 H1081 0.982 no
C108 H1082 0.977 no
O109 C110 1.326(5) no
C110 O124 1.204(5) no
C110 C111 1.542(5) no
C111 N112 1.441(5) no
C111 C122 1.542(6) no
C111 O119 1.451(4) no
N112 C113 1.380(6) no
N112 C118 1.476(5) no
C113 C115 1.509(6) no
C113 O114 1.227(5) no
C115 C116 1.528(8) no
C115 H1151 0.957 no
C115 H1152 0.974 no
C116 C117 1.483(9) no
C116 H1161 0.961 no
C116 H1162 0.981 no
C117 C118 1.518(7) no
C117 H1171 0.976 no
C117 H1172 0.984 no
C118 H1181 0.972 no
C118 H1182 0.985 no
C122 C121 1.527(6) no
C122 H1221 0.975 no
C122 H1222 0.981 no
C121 C120 1.479(6) no
C121 H1211 0.969 no
C121 H1212 0.958 no
C120 O119 1.369(5) no
C120 O123 1.201(5) no
N101 O102 1.213(5) no
N101 O103 1.208(5) no
N1 O2 1.213(6) no
N1 O3 1.240(6) no
N1 C4 1.469(6) no
C4 C5 1.373(6) no
C4 C26 1.385(6) no
C5 C6 1.385(6) no
C5 H51 0.925 no
C6 C7 1.389(5) no
C6 H61 0.939 no
C7 C8 1.505(5) no
C7 C25 1.391(5) no
C8 O9 1.440(4) no
C8 H81 0.962 no
C8 H82 0.966 no
O9 C10 1.329(5) no
C10 C11 1.536(5) no
C10 O24 1.202(5) no
C11 N12 1.447(5) no
C11 O19 1.457(4) no
C11 C22 1.536(6) no
N12 C13 1.374(6) no
N12 C18 1.471(5) no
C13 O14 1.223(5) no
C13 C15 1.513(6) no
C15 H151 0.965 no
C15 H152 0.973 no
C15 C160 1.515(7) no
C15 H151 0.965 no
C15 H152 0.973 no
C15 C161 1.579(9) no
C18 H181 0.972 no
C18 H182 0.971 no
C18 C170 1.565(7) no
C18 H181 0.972 no
C18 H182 0.971 no
C18 C171 1.545(9) no
O19 C20 1.364(5) no
C20 C21 1.487(6) no
C20 O23 1.200(5) no
C21 C22 1.531(6) no
C21 H211 0.975 no
C21 H212 0.964 no
C22 H221 0.975 no
C22 H222 0.972 no
C25 C26 1.384(6) no
C25 H251 0.945 no
C26 H261 0.937 no
C160 C170 1.526(8) no
C160 H1601 0.971 no
C160 H1602 0.971 no
C170 H1701 0.967 no
C170 H1702 0.965 no
C161 C171 1.519(9) no
C161 H1611 0.971 no
C161 H1612 0.972 no
C171 H1711 0.971 no
C171 H1712 0.969 no
